data_4312424
loop_
_publ_author_name
'Zuzanna T. Cygan'
'Jeff W. Kampf'
'Mark M. Banaszak Holl'

_publ_section_title
;
 Reactions of Palladium Germylene Complexes: Formation of Sulfide Bridges
;
_journal_name_full 'Inorganic Chemistry'
_journal_page_first 7219
_journal_page_last 7226
_journal_paper_doi 10.1021/ic034613z
_journal_volume 42
_journal_year 2003
_chemical_formula_sum 'C54 H72 Ge N2 P2 Pd S2 Si4'
_chemical_formula_weight 1166.55
_chemical_name_systematic
;
 ?
;
_space_group_IT_number 19
_symmetry_cell_setting orthorhombic
_symmetry_space_group_name_Hall 'P 2ac 2ab'
_symmetry_space_group_name_H-M 'P 21 21 21'
_atom_sites_solution_hydrogens geom
_atom_sites_solution_primary direct
_atom_sites_solution_secondary difmap
_audit_creation_method SHELXL-97
_cell_angle_alpha 90.00
_cell_angle_beta 90.00
_cell_angle_gamma 90.00
_cell_formula_units_Z 4
_cell_length_a 13.0526(14)
_cell_length_b 20.666(2)
_cell_length_c 22.719(2)
_cell_measurement_reflns_used 6734
_cell_measurement_temperature 158(2)
_cell_measurement_theta_max 26.18
_cell_measurement_theta_min 3.26
_cell_volume 6128.3(10)
_computing_cell_refinement 'Bruker SMART'
_computing_data_collection 'Bruker SMART'
_computing_data_reduction 'Bruker SHELXTL'
_computing_molecular_graphics 'Bruker SHELXTL'
_computing_publication_material 'Bruker SHELXTL'
_computing_structure_refinement 'Bruker SHELXTL'
_computing_structure_solution 'Bruker SHELXTL'
_diffrn_ambient_temperature 158(2)
_diffrn_measured_fraction_theta_full 0.994
_diffrn_measured_fraction_theta_max 0.994
_diffrn_measurement_device_type 'CCD area detector'
_diffrn_measurement_method 'phi and omega scans'
_diffrn_radiation_monochromator graphite
_diffrn_radiation_source 'sealed tube'
_diffrn_radiation_type MoK\a
_diffrn_radiation_wavelength 0.71073
_diffrn_reflns_av_R_equivalents 0.0477
_diffrn_reflns_av_sigmaI/netI 0.0396
_diffrn_reflns_limit_h_max 16
_diffrn_reflns_limit_h_min -16
_diffrn_reflns_limit_k_max 25
_diffrn_reflns_limit_k_min -25
_diffrn_reflns_limit_l_max 28
_diffrn_reflns_limit_l_min -28
_diffrn_reflns_number 53009
_diffrn_reflns_theta_full 26.41
_diffrn_reflns_theta_max 26.41
_diffrn_reflns_theta_min 3.26
_exptl_absorpt_coefficient_mu 1.016
_exptl_absorpt_correction_T_max 0.898
_exptl_absorpt_correction_T_min 0.781
_exptl_absorpt_correction_type multi-scan
_exptl_absorpt_process_details 'Blessing, Acta Cryst. (1995) A51 33-38.'
_exptl_crystal_colour yellow
_exptl_crystal_density_diffrn 1.264
_exptl_crystal_density_method 'not measured'
_exptl_crystal_description plate
_exptl_crystal_F_000 2424
_exptl_crystal_size_max 0.16
_exptl_crystal_size_mid 0.26
_exptl_crystal_size_min 0.26
_refine_diff_density_max 0.654
_refine_diff_density_min -0.521
_refine_diff_density_rms 0.060
_refine_ls_abs_structure_details 'Flack H D (1983), Acta Cryst. A39, 876-881'
_refine_ls_abs_structure_Flack 0.099(8)
_refine_ls_extinction_coef 0.00059(13)
_refine_ls_extinction_expression Fc^*^=kFc[1+0.001xFc^2^\l^3^/sin(2\q)]^-1/4^
_refine_ls_extinction_method SHELXL
_refine_ls_goodness_of_fit_ref 1.049
_refine_ls_hydrogen_treatment mixed
_refine_ls_matrix_type full
_refine_ls_number_parameters 608
_refine_ls_number_reflns 12528
_refine_ls_number_restraints 0
_refine_ls_restrained_S_all 1.049
_refine_ls_R_factor_all 0.0432
_refine_ls_R_factor_gt 0.0352
_refine_ls_shift/su_max 0.001
_refine_ls_shift/su_mean 0.000
_refine_ls_structure_factor_coef Fsqd
_refine_ls_weighting_details 'calc w=1/[\s^2^(Fo^2^)+(0.0296P)^2^+4.7149P] where P=(Fo^2^+2Fc^2^)/3'
_refine_ls_weighting_scheme calc
_refine_ls_wR_factor_gt 0.0770
_refine_ls_wR_factor_ref 0.0799
_reflns_number_gt 11204
_reflns_number_total 12528
_reflns_threshold_expression >2sigma(I)
_cod_data_source_file ic034613zsi20030603_125230_2.cif
_cod_data_source_block 5
_cod_depositor_comments
;
The following automatic conversions were performed:

'_symmetry_cell_setting' value 'Orthorhombic' changed to
'orthorhombic' according to the built-in table from CIF Core
dictionary named 'cif_core.dic' version 2.4.1 from 2010-06-29.

Automatic conversion script
Id: cif_fix_values 1646 2011-03-28 12:23:43Z adriana 
;
_cod_original_cell_volume 6128.5(11)
_cod_database_code 4312424

loop_
_symmetry_equiv_pos_as_xyz
'x, y, z'
'-x+1/2, -y, z+1/2'
'-x, y+1/2, -z+1/2'
'x+1/2, -y+1/2, -z'

loop_
_atom_site_label
_atom_site_type_symbol
_atom_site_fract_x
_atom_site_fract_y
_atom_site_fract_z
_atom_site_U_iso_or_equiv
_atom_site_adp_type
_atom_site_occupancy
_atom_site_symmetry_multiplicity
_atom_site_calc_flag
_atom_site_refinement_flags
_atom_site_disorder_assembly
_atom_site_disorder_group
Ge1 Ge -0.28203(3) 0.473784(18) 0.133520(16) 0.02927(9) Uani 1 1 d . . .
Pd1 Pd -0.08621(2) 0.383691(11) 0.145700(11) 0.02693(7) Uani 1 1 d . . .
P1 P 0.08360(8) 0.41435(4) 0.15765(4) 0.03057(19) Uani 1 1 d . . .
P2 P -0.06630(7) 0.27357(4) 0.15226(4) 0.0319(2) Uani 1 1 d . . .
S1 S -0.26184(7) 0.36859(4) 0.12879(4) 0.0353(2) Uani 1 1 d . . .
S2 S -0.11745(6) 0.49593(4) 0.13879(4) 0.03197(19) Uani 1 1 d . . .
Si1 Si -0.26102(12) 0.52791(11) 0.00793(6) 0.0786(5) Uani 1 1 d . . .
Si2 Si -0.47554(9) 0.51030(6) 0.05709(6) 0.0449(3) Uani 1 1 d . . .
Si3 Si -0.33468(9) 0.58057(6) 0.22149(5) 0.0450(3) Uani 1 1 d . . .
Si4 Si -0.37668(9) 0.44137(6) 0.25609(5) 0.0420(3) Uani 1 1 d . . .
N1 N -0.3488(2) 0.49908(15) 0.20220(13) 0.0334(7) Uani 1 1 d . . .
N2 N -0.3431(3) 0.50910(19) 0.06730(15) 0.0483(9) Uani 1 1 d . . .
C1 C -0.3371(7) 0.5482(8) -0.0596(4) 0.128(7) Uani 1 1 d . . .
H1A H -0.3792 0.5110 -0.0708 0.191 Uiso 1 1 calc R . .
H1B H -0.2903 0.5590 -0.0918 0.191 Uiso 1 1 calc R . .
H1C H -0.3815 0.5854 -0.0513 0.191 Uiso 1 1 calc R . .
C2 C -0.1780(5) 0.4576(3) -0.0130(3) 0.095(2) Uani 1 1 d . . .
H2A H -0.1155 0.4580 0.0109 0.143 Uiso 1 1 calc R . .
H2B H -0.1596 0.4609 -0.0548 0.143 Uiso 1 1 calc R . .
H2C H -0.2153 0.4172 -0.0063 0.143 Uiso 1 1 calc R . .
C3 C -0.1750(5) 0.5988(2) 0.0202(3) 0.083(2) Uani 1 1 d . . .
H3A H -0.2162 0.6368 0.0303 0.125 Uiso 1 1 calc R . .
H3B H -0.1358 0.6075 -0.0157 0.125 Uiso 1 1 calc R . .
H3C H -0.1276 0.5893 0.0526 0.125 Uiso 1 1 calc R . .
C4 C -0.5186(4) 0.4542(3) -0.0020(2) 0.0727(16) Uani 1 1 d . . .
H4A H -0.4880 0.4672 -0.0396 0.109 Uiso 1 1 calc R . .
H4B H -0.5935 0.4557 -0.0052 0.109 Uiso 1 1 calc R . .
H4C H -0.4970 0.4100 0.0076 0.109 Uiso 1 1 calc R . .
C5 C -0.5215(5) 0.5942(3) 0.0415(3) 0.093(2) Uani 1 1 d . . .
H5A H -0.5107 0.6214 0.0763 0.140 Uiso 1 1 calc R . .
H5B H -0.5947 0.5932 0.0319 0.140 Uiso 1 1 calc R . .
H5C H -0.4832 0.6122 0.0082 0.140 Uiso 1 1 calc R . .
C6 C -0.5482(3) 0.4829(3) 0.1227(2) 0.0667(15) Uani 1 1 d . . .
H6A H -0.5296 0.4381 0.1319 0.100 Uiso 1 1 calc R . .
H6B H -0.6218 0.4854 0.1145 0.100 Uiso 1 1 calc R . .
H6C H -0.5316 0.5107 0.1563 0.100 Uiso 1 1 calc R . .
C7 C -0.2851(4) 0.63082(19) 0.1607(2) 0.0538(11) Uani 1 1 d . . .
H7A H -0.2159 0.6164 0.1503 0.081 Uiso 1 1 calc R . .
H7B H -0.2830 0.6762 0.1731 0.081 Uiso 1 1 calc R . .
H7C H -0.3302 0.6265 0.1264 0.081 Uiso 1 1 calc R . .
C8 C -0.2433(4) 0.5903(2) 0.2846(2) 0.0642(14) Uani 1 1 d . . .
H8A H -0.2662 0.5637 0.3178 0.096 Uiso 1 1 calc R . .
H8B H -0.2411 0.6358 0.2965 0.096 Uiso 1 1 calc R . .
H8C H -0.1747 0.5764 0.2723 0.096 Uiso 1 1 calc R . .
C9 C -0.4603(4) 0.6183(3) 0.2419(3) 0.0781(17) Uani 1 1 d . . .
H9A H -0.5087 0.6133 0.2092 0.117 Uiso 1 1 calc R . .
H9B H -0.4502 0.6644 0.2501 0.117 Uiso 1 1 calc R . .
H9C H -0.4877 0.5969 0.2770 0.117 Uiso 1 1 calc R . .
C10 C -0.4504(4) 0.4780(3) 0.3191(2) 0.0667(15) Uani 1 1 d . . .
H10A H -0.4123 0.5149 0.3350 0.100 Uiso 1 1 calc R . .
H10B H -0.4596 0.4455 0.3501 0.100 Uiso 1 1 calc R . .
H10C H -0.5175 0.4926 0.3051 0.100 Uiso 1 1 calc R . .
C11 C -0.4606(3) 0.3737(2) 0.23116(19) 0.0506(11) Uani 1 1 d . . .
H11A H -0.5311 0.3894 0.2270 0.076 Uiso 1 1 calc R . .
H11B H -0.4587 0.3387 0.2603 0.076 Uiso 1 1 calc R . .
H11C H -0.4361 0.3575 0.1932 0.076 Uiso 1 1 calc R . .
C12 C -0.2581(4) 0.4053(2) 0.28814(18) 0.0570(13) Uani 1 1 d . . .
H12A H -0.2187 0.3839 0.2570 0.085 Uiso 1 1 calc R . .
H12B H -0.2768 0.3736 0.3183 0.085 Uiso 1 1 calc R . .
H12C H -0.2164 0.4396 0.3059 0.085 Uiso 1 1 calc R . .
C13 C 0.1077(3) 0.45544(17) 0.22762(17) 0.0348(9) Uani 1 1 d . . .
C14 C 0.0273(3) 0.46996(19) 0.26453(17) 0.0386(9) Uani 1 1 d . . .
H14 H -0.0406 0.4591 0.2533 0.046 Uiso 1 1 calc R . .
C15 C 0.0447(4) 0.5002(2) 0.31789(19) 0.0493(11) Uani 1 1 d . . .
H15 H -0.0113 0.5097 0.3432 0.059 Uiso 1 1 calc R . .
C16 C 0.1432(4) 0.5166(2) 0.3346(2) 0.0618(13) Uani 1 1 d . . .
H16 H 0.1550 0.5372 0.3714 0.074 Uiso 1 1 calc R . .
C17 C 0.2237(4) 0.5029(2) 0.2979(2) 0.0657(14) Uani 1 1 d . . .
H17 H 0.2914 0.5144 0.3091 0.079 Uiso 1 1 calc R . .
C18 C 0.2066(3) 0.4724(2) 0.2444(2) 0.0483(10) Uani 1 1 d . . .
H18 H 0.2627 0.4630 0.2191 0.058 Uiso 1 1 calc R . .
C19 C 0.1914(3) 0.35716(16) 0.15464(17) 0.0341(8) Uani 1 1 d . . .
C20 C 0.2164(3) 0.32071(18) 0.20463(17) 0.0396(9) Uani 1 1 d . . .
H20 H 0.1764 0.3250 0.2394 0.048 Uiso 1 1 calc R . .
C21 C 0.2980(3) 0.27901(19) 0.20392(19) 0.0448(10) Uani 1 1 d . . .
H21 H 0.3147 0.2550 0.2383 0.054 Uiso 1 1 calc R . .
C22 C 0.3561(3) 0.27160(19) 0.1536(2) 0.0490(11) Uani 1 1 d . . .
H22 H 0.4122 0.2423 0.1533 0.059 Uiso 1 1 calc R . .
C23 C 0.3329(3) 0.3066(2) 0.1042(2) 0.0487(11) Uani 1 1 d . . .
H23 H 0.3734 0.3019 0.0698 0.058 Uiso 1 1 calc R . .
C24 C 0.2501(3) 0.34901(18) 0.10430(18) 0.0393(9) Uani 1 1 d . . .
H24 H 0.2337 0.3725 0.0696 0.047 Uiso 1 1 calc R . .
C25 C 0.1145(3) 0.47249(17) 0.10000(18) 0.0376(9) Uani 1 1 d . . .
C26 C 0.1549(3) 0.53433(19) 0.1116(2) 0.0513(11) Uani 1 1 d . . .
H26 H 0.1707 0.5469 0.1508 0.062 Uiso 1 1 calc R . .
C27 C 0.1715(4) 0.5766(2) 0.0654(3) 0.0697(16) Uani 1 1 d . . .
H27 H 0.1993 0.6182 0.0731 0.084 Uiso 1 1 calc R . .
C28 C 0.1480(4) 0.5591(2) 0.0085(3) 0.0664(16) Uani 1 1 d . . .
H28 H 0.1602 0.5888 -0.0227 0.080 Uiso 1 1 calc R . .
C29 C 0.1077(4) 0.4998(2) -0.0039(2) 0.0561(13) Uani 1 1 d . . .
H29 H 0.0916 0.4880 -0.0432 0.067 Uiso 1 1 calc R . .
C30 C 0.0904(4) 0.45668(18) 0.04279(17) 0.0458(10) Uani 1 1 d . . .
H30 H 0.0614 0.4155 0.0347 0.055 Uiso 1 1 calc R . .
C31 C -0.0316(3) 0.24436(17) 0.22529(17) 0.0346(8) Uani 1 1 d . . .
C32 C -0.0238(3) 0.2882(2) 0.27172(17) 0.0434(10) Uani 1 1 d . . .
H32 H -0.0315 0.3332 0.2646 0.052 Uiso 1 1 calc R . .
C33 C -0.0044(4) 0.2660(3) 0.3288(2) 0.0571(12) Uani 1 1 d . . .
H33 H 0.0015 0.2960 0.3603 0.069 Uiso 1 1 calc R . .
C34 C 0.0059(4) 0.2012(3) 0.3392(2) 0.0623(14) Uani 1 1 d . . .
H34 H 0.0198 0.1863 0.3779 0.075 Uiso 1 1 calc R . .
C35 C -0.0039(4) 0.1574(2) 0.2938(2) 0.0573(13) Uani 1 1 d . . .
H35 H 0.0028 0.1124 0.3014 0.069 Uiso 1 1 calc R . .
C36 C -0.0234(3) 0.17860(19) 0.2377(2) 0.0459(10) Uani 1 1 d . . .
H36 H -0.0314 0.1480 0.2069 0.055 Uiso 1 1 calc R . .
C37 C 0.0274(3) 0.24488(16) 0.09966(16) 0.0339(8) Uani 1 1 d . . .
C38 C 0.1069(3) 0.20313(18) 0.11431(18) 0.0423(10) Uani 1 1 d . . .
H38 H 0.1154 0.1889 0.1538 0.051 Uiso 1 1 calc R . .
C39 C 0.1740(4) 0.1824(2) 0.0705(2) 0.0498(11) Uani 1 1 d . . .
H39 H 0.2290 0.1543 0.0805 0.060 Uiso 1 1 calc R . .
C40 C 0.1620(4) 0.2014(2) 0.0140(2) 0.0564(13) Uani 1 1 d . . .
H40 H 0.2077 0.1860 -0.0153 0.068 Uiso 1 1 calc R . .
C41 C 0.0836(4) 0.2435(2) -0.00143(18) 0.0512(11) Uani 1 1 d . . .
H41 H 0.0763 0.2573 -0.0411 0.061 Uiso 1 1 calc R . .
C42 C 0.0160(3) 0.26526(19) 0.04123(17) 0.0412(9) Uani 1 1 d . . .
H42 H -0.0379 0.2940 0.0309 0.049 Uiso 1 1 calc R . .
C43 C -0.1776(3) 0.22275(16) 0.13693(19) 0.0381(9) Uani 1 1 d . . .
C44 C -0.1845(3) 0.18146(18) 0.08906(18) 0.0391(9) Uani 1 1 d . . .
H44 H -0.1301 0.1797 0.0613 0.047 Uiso 1 1 calc R . .
C45 C -0.2700(3) 0.1426(2) 0.0813(2) 0.0476(11) Uani 1 1 d . . .
H45 H -0.2739 0.1143 0.0485 0.057 Uiso 1 1 calc R . .
C46 C -0.3495(4) 0.1452(2) 0.1212(2) 0.0529(12) Uani 1 1 d . . .
H46 H -0.4082 0.1187 0.1157 0.063 Uiso 1 1 calc R . .
C47 C -0.3441(4) 0.1858(2) 0.1691(2) 0.0578(13) Uani 1 1 d . . .
H47 H -0.3990 0.1873 0.1965 0.069 Uiso 1 1 calc R . .
C48 C -0.2580(4) 0.2247(2) 0.1774(2) 0.0514(11) Uani 1 1 d . . .
H48 H -0.2541 0.2525 0.2106 0.062 Uiso 1 1 calc R . .
C49 C 0.4019(14) 0.2745(4) 0.4442(5) 0.174(6) Uani 1 1 d . . .
H49 H 0.4567 0.2536 0.4641 0.209 Uiso 1 1 calc R . .
C50 C 0.3031(14) 0.2717(4) 0.4673(5) 0.165(7) Uani 1 1 d . . .
H50 H 0.2895 0.2513 0.5039 0.198 Uiso 1 1 calc R . .
C51 C 0.2267(10) 0.2996(6) 0.4351(4) 0.151(5) Uani 1 1 d . . .
H51 H 0.1577 0.2968 0.4482 0.182 Uiso 1 1 calc R . .
C52 C 0.2489(7) 0.3309(4) 0.3847(4) 0.124(3) Uani 1 1 d . . .
H52 H 0.1944 0.3506 0.3636 0.149 Uiso 1 1 calc R . .
C53 C 0.3428(8) 0.3357(4) 0.3631(4) 0.109(3) Uani 1 1 d . . .
H53 H 0.3554 0.3586 0.3276 0.131 Uiso 1 1 calc R . .
C54 C 0.4200(10) 0.3074(4) 0.3928(5) 0.133(3) Uani 1 1 d . . .
H54 H 0.4879 0.3102 0.3780 0.160 Uiso 1 1 calc R . .

loop_
_atom_site_aniso_label
_atom_site_aniso_U_11
_atom_site_aniso_U_22
_atom_site_aniso_U_33
_atom_site_aniso_U_23
_atom_site_aniso_U_13
_atom_site_aniso_U_12
Ge1 0.02956(19) 0.02829(19) 0.02997(19) -0.00414(15) 0.00005(15) -0.00155(15)
Pd1 0.03216(14) 0.01715(11) 0.03149(13) -0.00144(10) 0.00487(11) -0.00172(11)
P1 0.0319(5) 0.0203(4) 0.0396(5) -0.0008(3) 0.0065(4) -0.0013(4)
P2 0.0394(5) 0.0184(4) 0.0378(5) 0.0010(4) 0.0079(4) -0.0025(4)
S1 0.0357(5) 0.0283(5) 0.0417(5) -0.0097(4) 0.0037(4) -0.0074(4)
S2 0.0307(4) 0.0210(4) 0.0442(5) -0.0020(4) 0.0002(4) -0.0010(3)
Si1 0.0559(9) 0.1419(16) 0.0380(7) 0.0279(9) -0.0039(6) -0.0145(10)
Si2 0.0397(6) 0.0412(7) 0.0539(7) 0.0036(5) -0.0126(5) 0.0007(5)
Si3 0.0428(7) 0.0377(6) 0.0546(7) -0.0185(5) 0.0060(5) 0.0003(5)
Si4 0.0433(6) 0.0481(7) 0.0346(6) -0.0060(5) 0.0074(5) -0.0103(5)
N1 0.0303(17) 0.0326(17) 0.0374(17) -0.0088(13) 0.0052(13) -0.0012(13)
N2 0.039(2) 0.068(3) 0.0387(19) 0.0067(17) -0.0051(15) -0.0028(18)
C1 0.106(6) 0.181(19) 0.095(6) 0.044(9) -0.020(5) -0.048(9)
C2 0.112(5) 0.095(4) 0.079(4) -0.051(3) 0.053(4) -0.062(4)
C3 0.093(4) 0.047(3) 0.109(5) 0.031(3) 0.049(4) 0.013(3)
C4 0.077(4) 0.075(4) 0.066(3) -0.005(3) -0.021(3) -0.004(3)
C5 0.092(5) 0.043(3) 0.145(6) 0.018(3) -0.035(4) 0.010(3)
C6 0.031(2) 0.101(4) 0.069(3) 0.006(3) -0.007(2) -0.009(3)
C7 0.057(3) 0.027(2) 0.078(3) -0.0088(19) -0.003(2) 0.0033(19)
C8 0.078(4) 0.050(3) 0.064(3) -0.017(2) -0.003(3) -0.023(3)
C9 0.064(3) 0.051(3) 0.119(5) -0.034(3) 0.022(3) 0.006(3)
C10 0.069(3) 0.081(4) 0.050(3) -0.014(3) 0.023(2) -0.021(3)
C11 0.049(3) 0.051(3) 0.052(2) -0.003(2) 0.007(2) -0.013(2)
C12 0.063(3) 0.071(3) 0.037(2) 0.010(2) -0.001(2) -0.015(2)
C13 0.038(2) 0.0231(18) 0.044(2) -0.0054(15) 0.0027(17) -0.0039(15)
C14 0.041(2) 0.035(2) 0.040(2) -0.0007(17) 0.0007(17) -0.0036(18)
C15 0.054(3) 0.047(3) 0.046(2) -0.009(2) 0.003(2) -0.004(2)
C16 0.067(3) 0.054(3) 0.065(3) -0.022(2) -0.005(3) -0.003(2)
C17 0.050(3) 0.062(3) 0.085(4) -0.029(3) -0.014(3) -0.010(2)
C18 0.040(2) 0.041(2) 0.064(3) -0.014(2) 0.001(2) -0.0039(19)
C19 0.0347(19) 0.0207(16) 0.047(2) -0.0029(15) 0.0041(17) -0.0008(14)
C20 0.041(2) 0.032(2) 0.045(2) -0.0006(17) 0.0023(19) 0.0019(18)
C21 0.051(3) 0.028(2) 0.056(3) -0.0009(18) -0.013(2) 0.0020(18)
C22 0.044(2) 0.031(2) 0.071(3) -0.005(2) -0.001(2) 0.0085(17)
C23 0.045(3) 0.038(2) 0.064(3) -0.010(2) 0.014(2) 0.006(2)
C24 0.045(2) 0.0258(19) 0.047(2) 0.0055(17) 0.0061(18) 0.0016(17)
C25 0.035(2) 0.0205(17) 0.057(2) 0.0039(17) 0.0182(17) 0.0034(15)
C26 0.051(3) 0.025(2) 0.078(3) 0.000(2) 0.009(2) -0.0014(19)
C27 0.069(3) 0.028(2) 0.112(5) 0.017(3) 0.028(3) -0.005(2)
C28 0.076(4) 0.038(3) 0.086(4) 0.024(3) 0.037(3) 0.012(2)
C29 0.071(3) 0.036(2) 0.062(3) 0.012(2) 0.025(2) 0.010(2)
C30 0.059(3) 0.030(2) 0.048(2) 0.0076(16) 0.021(2) 0.004(2)
C31 0.038(2) 0.0260(19) 0.039(2) 0.0055(15) 0.0078(17) 0.0000(16)
C32 0.052(3) 0.039(2) 0.040(2) 0.0020(18) -0.0006(19) -0.004(2)
C33 0.069(3) 0.060(3) 0.042(2) 0.004(2) -0.004(2) -0.007(2)
C34 0.066(3) 0.072(4) 0.049(3) 0.025(3) 0.003(2) 0.005(3)
C35 0.057(3) 0.047(3) 0.068(3) 0.028(2) 0.011(2) 0.009(2)
C36 0.054(3) 0.029(2) 0.055(3) 0.0059(18) 0.012(2) 0.0016(19)
C37 0.045(2) 0.0169(17) 0.040(2) -0.0022(14) 0.0090(17) -0.0066(16)
C38 0.052(3) 0.0284(19) 0.046(2) -0.0035(16) 0.0103(19) 0.0011(18)
C39 0.061(3) 0.033(2) 0.056(3) -0.012(2) 0.018(2) 0.006(2)
C40 0.066(3) 0.044(3) 0.059(3) -0.020(2) 0.028(2) -0.007(2)
C41 0.071(3) 0.044(2) 0.038(2) -0.0072(17) 0.015(2) -0.021(2)
C42 0.057(3) 0.026(2) 0.041(2) -0.0018(16) 0.0097(19) -0.0078(18)
C43 0.040(2) 0.0173(16) 0.057(2) 0.0078(17) 0.0060(19) -0.0001(14)
C44 0.042(2) 0.0261(19) 0.049(2) 0.0088(17) -0.0044(18) -0.0001(17)
C45 0.053(3) 0.034(2) 0.057(3) 0.0097(19) -0.014(2) -0.010(2)
C46 0.047(3) 0.033(2) 0.078(3) 0.018(2) -0.007(2) -0.0132(19)
C47 0.049(3) 0.042(3) 0.082(4) 0.012(2) 0.015(2) -0.010(2)
C48 0.056(3) 0.033(2) 0.065(3) 0.002(2) 0.015(2) -0.010(2)
C49 0.34(2) 0.053(5) 0.133(9) 0.000(5) 0.002(11) 0.051(8)
C50 0.32(2) 0.051(5) 0.119(9) -0.026(5) 0.063(11) -0.082(8)
C51 0.207(13) 0.153(10) 0.094(7) -0.050(6) 0.039(7) -0.127(10)
C52 0.133(7) 0.146(7) 0.093(5) -0.049(5) 0.014(5) -0.081(6)
C53 0.142(7) 0.105(6) 0.081(5) -0.028(5) 0.024(5) -0.042(6)
C54 0.178(10) 0.085(6) 0.137(8) -0.027(6) 0.038(8) -0.004(6)

loop_
_atom_type_symbol
_atom_type_description
_atom_type_scat_dispersion_real
_atom_type_scat_dispersion_imag
_atom_type_scat_source
C C 0.0033 0.0016 'International Tables Vol C Tables 4.2.6.8 and 6.1.1.4'
H H 0.0000 0.0000 'International Tables Vol C Tables 4.2.6.8 and 6.1.1.4'
N N 0.0061 0.0033 'International Tables Vol C Tables 4.2.6.8 and 6.1.1.4'
Si Si 0.0817 0.0704 'International Tables Vol C Tables 4.2.6.8 and 6.1.1.4'
P P 0.1023 0.0942 'International Tables Vol C Tables 4.2.6.8 and 6.1.1.4'
S S 0.1246 0.1234 'International Tables Vol C Tables 4.2.6.8 and 6.1.1.4'
Ge Ge 0.1547 1.8001 'International Tables Vol C Tables 4.2.6.8 and 6.1.1.4'
Pd Pd -0.9988 1.0072 'International Tables Vol C Tables 4.2.6.8 and 6.1.1.4'

loop_
_geom_angle_atom_site_label_1
_geom_angle_atom_site_label_2
_geom_angle_atom_site_label_3
_geom_angle
_geom_angle_site_symmetry_1
_geom_angle_site_symmetry_3
_geom_angle_publ_flag
N2 Ge1 N1 111.64(15) . . ?
N2 Ge1 S1 113.74(13) . . ?
N1 Ge1 S1 112.07(10) . . ?
N2 Ge1 S2 112.48(11) . . ?
N1 Ge1 S2 110.66(10) . . ?
S1 Ge1 S2 95.26(4) . . ?
P2 Pd1 P1 98.91(3) . . ?
P2 Pd1 S1 89.39(3) . . ?
P1 Pd1 S1 171.44(3) . . ?
P2 Pd1 S2 176.55(3) . . ?
P1 Pd1 S2 84.52(3) . . ?
S1 Pd1 S2 87.19(3) . . ?
C25 P1 C13 106.29(18) . . ?
C25 P1 C19 103.17(17) . . ?
C13 P1 C19 101.50(17) . . ?
C25 P1 Pd1 107.88(13) . . ?
C13 P1 Pd1 113.10(13) . . ?
C19 P1 Pd1 123.42(12) . . ?
C37 P2 C31 108.96(18) . . ?
C37 P2 C43 102.89(18) . . ?
C31 P2 C43 100.42(18) . . ?
C37 P2 Pd1 111.01(11) . . ?
C31 P2 Pd1 114.55(12) . . ?
C43 P2 Pd1 117.88(12) . . ?
Ge1 S1 Pd1 88.71(3) . . ?
Ge1 S2 Pd1 88.16(3) . . ?
N2 Si1 C3 115.0(2) . . ?
N2 Si1 C2 112.0(2) . . ?
C3 Si1 C2 107.3(2) . . ?
N2 Si1 C1 110.7(3) . . ?
C3 Si1 C1 105.4(5) . . ?
C2 Si1 C1 105.8(5) . . ?
N2 Si2 C6 113.3(2) . . ?
N2 Si2 C4 112.7(2) . . ?
C6 Si2 C4 103.6(3) . . ?
N2 Si2 C5 110.9(3) . . ?
C6 Si2 C5 105.7(3) . . ?
C4 Si2 C5 110.2(3) . . ?
N1 Si3 C7 113.01(17) . . ?
N1 Si3 C9 111.7(2) . . ?
C7 Si3 C9 104.9(3) . . ?
N1 Si3 C8 111.2(2) . . ?
C7 Si3 C8 106.8(2) . . ?
C9 Si3 C8 108.9(3) . . ?
N1 Si4 C11 114.93(18) . . ?
N1 Si4 C12 111.89(18) . . ?
C11 Si4 C12 107.9(2) . . ?
N1 Si4 C10 111.4(2) . . ?
C11 Si4 C10 103.4(2) . . ?
C12 Si4 C10 106.7(2) . . ?
Si4 N1 Si3 120.21(18) . . ?
Si4 N1 Ge1 119.54(17) . . ?
Si3 N1 Ge1 115.53(17) . . ?
Si2 N2 Si1 119.8(2) . . ?
Si2 N2 Ge1 122.7(2) . . ?
Si1 N2 Ge1 116.51(19) . . ?
C14 C13 C18 119.1(4) . . ?
C14 C13 P1 120.0(3) . . ?
C18 C13 P1 120.9(3) . . ?
C13 C14 C15 120.5(4) . . ?
C14 C15 C16 120.3(4) . . ?
C17 C16 C15 119.6(4) . . ?
C16 C17 C18 120.3(4) . . ?
C17 C18 C13 120.2(4) . . ?
C24 C19 C20 118.3(3) . . ?
C24 C19 P1 122.1(3) . . ?
C20 C19 P1 119.6(3) . . ?
C21 C20 C19 120.6(4) . . ?
C20 C21 C22 120.5(4) . . ?
C23 C22 C21 119.9(4) . . ?
C22 C23 C24 120.3(4) . . ?
C19 C24 C23 120.4(4) . . ?
C30 C25 C26 118.6(4) . . ?
C30 C25 P1 118.1(3) . . ?
C26 C25 P1 123.1(3) . . ?
C27 C26 C25 119.3(5) . . ?
C28 C27 C26 120.8(5) . . ?
C29 C28 C27 121.0(5) . . ?
C28 C29 C30 118.6(5) . . ?
C25 C30 C29 121.7(4) . . ?
C36 C31 C32 118.3(4) . . ?
C36 C31 P2 121.8(3) . . ?
C32 C31 P2 119.5(3) . . ?
C31 C32 C33 120.1(4) . . ?
C34 C33 C32 120.0(5) . . ?
C33 C34 C35 120.3(4) . . ?
C36 C35 C34 120.2(4) . . ?
C35 C36 C31 121.0(4) . . ?
C38 C37 C42 119.5(4) . . ?
C38 C37 P2 123.3(3) . . ?
C42 C37 P2 117.1(3) . . ?
C37 C38 C39 119.3(4) . . ?
C40 C39 C38 121.0(4) . . ?
C39 C40 C41 120.5(4) . . ?
C42 C41 C40 119.7(4) . . ?
C41 C42 C37 119.9(4) . . ?
C44 C43 C48 119.1(4) . . ?
C44 C43 P2 123.7(3) . . ?
C48 C43 P2 117.1(3) . . ?
C43 C44 C45 120.5(4) . . ?
C46 C45 C44 120.0(4) . . ?
C47 C46 C45 120.3(4) . . ?
C46 C47 C48 120.0(4) . . ?
C47 C48 C43 120.0(4) . . ?
C54 C49 C50 120.1(13) . . ?
C51 C50 C49 117.2(11) . . ?
C52 C51 C50 120.1(12) . . ?
C53 C52 C51 123.4(11) . . ?
C52 C53 C54 118.3(10) . . ?
C53 C54 C49 120.8(12) . . ?

loop_
_geom_bond_atom_site_label_1
_geom_bond_atom_site_label_2
_geom_bond_distance
_geom_bond_site_symmetry_2
_geom_bond_publ_flag
Ge1 N2 1.852(3) . ?
Ge1 N1 1.862(3) . ?
Ge1 S1 2.1925(10) . ?
Ge1 S2 2.1996(10) . ?
Pd1 P2 2.2955(9) . ?
Pd1 P1 2.3213(10) . ?
Pd1 S1 2.3453(10) . ?
Pd1 S2 2.3603(9) . ?
P1 C25 1.823(4) . ?
P1 C13 1.829(4) . ?
P1 C19 1.839(4) . ?
P2 C37 1.809(4) . ?
P2 C31 1.823(4) . ?
P2 C43 1.826(4) . ?
Si1 N2 1.766(4) . ?
Si1 C3 1.867(6) . ?
Si1 C2 1.874(7) . ?
Si1 C1 1.874(8) . ?
Si2 N2 1.745(4) . ?
Si2 C6 1.855(5) . ?
Si2 C4 1.861(5) . ?
Si2 C5 1.869(5) . ?
Si3 N1 1.750(3) . ?
Si3 C7 1.845(5) . ?
Si3 C9 1.873(5) . ?
Si3 C8 1.875(5) . ?
Si4 N1 1.748(3) . ?
Si4 C11 1.864(4) . ?
Si4 C12 1.866(5) . ?
Si4 C10 1.884(5) . ?
C13 C14 1.376(5) . ?
C13 C18 1.392(6) . ?
C14 C15 1.382(6) . ?
C15 C16 1.383(6) . ?
C16 C17 1.372(7) . ?
C17 C18 1.387(6) . ?
C19 C24 1.387(5) . ?
C19 C20 1.402(5) . ?
C20 C21 1.370(6) . ?
C21 C22 1.380(6) . ?
C22 C23 1.369(6) . ?
C23 C24 1.392(5) . ?
C25 C30 1.376(6) . ?
C25 C26 1.408(6) . ?
C26 C27 1.382(7) . ?
C27 C28 1.378(8) . ?
C28 C29 1.362(7) . ?
C29 C30 1.403(5) . ?
C31 C36 1.392(5) . ?
C31 C32 1.394(5) . ?
C32 C33 1.397(6) . ?
C33 C34 1.367(7) . ?
C34 C35 1.378(7) . ?
C35 C36 1.371(6) . ?
C37 C38 1.390(6) . ?
C37 C42 1.400(5) . ?
C38 C39 1.394(6) . ?
C39 C40 1.351(7) . ?
C40 C41 1.388(7) . ?
C41 C42 1.385(6) . ?
C43 C44 1.385(5) . ?
C43 C48 1.395(6) . ?
C44 C45 1.386(5) . ?
C45 C46 1.379(6) . ?
C46 C47 1.375(7) . ?
C47 C48 1.394(6) . ?
C49 C54 1.371(13) . ?
C49 C50 1.394(17) . ?
C50 C51 1.364(16) . ?
C51 C52 1.347(12) . ?
C52 C53 1.323(11) . ?
C53 C54 1.347(12) . ?
